data_2311836
loop_
_publ_author_name
'Praveen, Aletti S.'
'Yathirajan, Hemmige S.'
'Kaur, Manpreet'
'Narayana, Badiadka'
'Hosten, Eric C.'
'Betz, Richard'
'Glidewell, Christopher'

_publ_section_title
;
 Different patterns of supramolecular assembly in constitutionally similar
 6-arylimidazo[2,1-b][1,3,4]thiadiazoles.
;
_journal_coeditor_code SK3560
_journal_issue 'Pt 9'
_journal_name_full 'Acta crystallographica. Section C, Structural chemistry'
_journal_page_first 920
_journal_page_last 926
_journal_paper_doi 10.1107/S2053229614018762
_journal_volume 70
_journal_year 2014
_chemical_formula_iupac 'C10 H6 Cl N3 S'
_chemical_formula_moiety 'C10 H6 Cl N3 S'
_chemical_formula_sum 'C10 H6 Cl N3 S'
_chemical_formula_weight 235.69
_chemical_name_systematic
;
6-(2-Chlorophenyl)imidazo[2,1-<i>b</i>][1,3,4]thiadiazole
;
_space_group_crystal_system triclinic
_space_group_IT_number 2
_space_group_name_Hall '-P 1'
_space_group_name_H-M_alt 'P -1'
_atom_sites_solution_hydrogens geom
_audit_creation_method SHELXL-2014
_cell_angle_alpha 97.712(2)
_cell_angle_beta 96.549(2)
_cell_angle_gamma 99.416(2)
_cell_formula_units_Z 4
_cell_length_a 7.5805(4)
_cell_length_b 9.7942(5)
_cell_length_c 13.6175(6)
_cell_measurement_reflns_used 4729
_cell_measurement_temperature 200(2)
_cell_measurement_theta_max 28.327
_cell_measurement_theta_min 1.524
_cell_volume 978.77(8)
_computing_cell_refinement 'SAINT (Bruker, 2010)'
_computing_data_collection 'APEX2 (Bruker, 2010)'
_computing_data_reduction 'SAINT (Bruker, 2010)'
_computing_molecular_graphics 'PLATON (Spek, 2009)'
_computing_publication_material 'SHELXL2014 (Sheldrick, 2014) and PLATON (Spek, 2009)'
_computing_structure_refinement 'SHELXL2014 (Sheldrick, 2014)'
_computing_structure_solution 'SHELXS97 (Sheldrick, 2008)'
_diffrn_ambient_temperature 200(2)
_diffrn_measured_fraction_theta_full 0.994
_diffrn_measured_fraction_theta_max 0.972
_diffrn_measurement_device_type 'Bruker APEXII CCD'
_diffrn_measurement_method '\f and \w scans'
_diffrn_radiation_type MoK\a
_diffrn_radiation_wavelength 0.71073
_diffrn_reflns_av_R_equivalents 0.0259
_diffrn_reflns_limit_h_max 10
_diffrn_reflns_limit_h_min -7
_diffrn_reflns_limit_k_max 12
_diffrn_reflns_limit_k_min -12
_diffrn_reflns_limit_l_max 18
_diffrn_reflns_limit_l_min -14
_diffrn_reflns_number 16930
_diffrn_reflns_theta_full 25.242
_diffrn_reflns_theta_max 28.327
_diffrn_reflns_theta_min 1.524
_exptl_absorpt_coefficient_mu 0.567
_exptl_absorpt_correction_T_max 0.851
_exptl_absorpt_correction_T_min 0.779
_exptl_absorpt_correction_type multi-scan
_exptl_absorpt_process_details '(SADABS; Sheldrick, 2003)'
_exptl_crystal_colour colourless
_exptl_crystal_density_diffrn 1.599
_exptl_crystal_description block
_exptl_crystal_F_000 480
_exptl_crystal_size_max 0.391
_exptl_crystal_size_mid 0.367
_exptl_crystal_size_min 0.294
_refine_diff_density_max 0.403
_refine_diff_density_min -0.324
_refine_ls_extinction_method none
_refine_ls_goodness_of_fit_ref 1.034
_refine_ls_hydrogen_treatment constr
_refine_ls_matrix_type full
_refine_ls_number_parameters 271
_refine_ls_number_reflns 4729
_refine_ls_number_restraints 0
_refine_ls_restrained_S_all 1.034
_refine_ls_R_factor_all 0.0378
_refine_ls_R_factor_gt 0.0324
_refine_ls_shift/su_max 0.001
_refine_ls_shift/su_mean 0.000
_refine_ls_structure_factor_coef Fsqd
_refine_ls_weighting_details 'w=1/[\s^2^(Fo^2^)+(0.0516P)^2^+0.4007P] where P=(Fo^2^+2Fc^2^)/3'
_refine_ls_weighting_scheme calc
_refine_ls_wR_factor_gt 0.0887
_refine_ls_wR_factor_ref 0.0941
_reflns_number_gt 4168
_reflns_number_total 4729
_reflns_threshold_expression I>2\s(I)
_cod_data_source_file sk3560sup1.cif
_cod_data_source_block I
_cod_database_code 2311836
_shelx_space_group_comment
;
The symmetry employed for this shelxl refinement is uniquely defined
by the following loop, which should always be used as a source of
symmetry information in preference to the above space-group names.
They are only intended as comments.
;
_shelx_estimated_absorpt_t_min 0.809
_shelx_estimated_absorpt_t_max 0.853
_shelxl_version_number 2.014

loop_
_space_group_symop_operation_xyz
'x, y, z'
'-x, -y, -z'

loop_
_atom_site_type_symbol
_atom_site_label
_atom_site_fract_x
_atom_site_fract_y
_atom_site_fract_z
_atom_site_U_iso_or_equiv
_atom_site_adp_type
_atom_site_calc_flag
_atom_site_occupancy
S S11 0.63036(5) 0.83031(4) 0.95902(3) 0.03096(10) Uani d 1
C C12 0.6159(2) 0.77634(17) 0.83053(12) 0.0321(3) Uani d 1
H H12 0.5851 0.8354 0.7838 0.039 Uiso calc 1
N N13 0.64851(19) 0.65344(14) 0.80129(9) 0.0324(3) Uani d 1
N N14 0.68820(17) 0.59455(13) 0.88501(9) 0.0257(3) Uani d 1
C C15 0.7354(2) 0.46903(15) 0.89990(11) 0.0274(3) Uani d 1
H H15 0.7490 0.3944 0.8507 0.033 Uiso calc 1
C C16 0.75892(18) 0.47526(14) 1.00245(10) 0.0234(3) Uani d 1
N N17 0.72793(17) 0.60324(12) 1.05002(9) 0.0261(3) Uani d 1
C C17A 0.68590(19) 0.67001(14) 0.97609(10) 0.0244(3) Uani d 1
C C161 0.81017(18) 0.37360(14) 1.06587(10) 0.0240(3) Uani d 1
C C162 0.84856(19) 0.24170(15) 1.03223(11) 0.0265(3) Uani d 1
Cl Cl12 0.82721(6) 0.17517(4) 0.90520(3) 0.03711(11) Uani d 1
C C163 0.9007(2) 0.15413(16) 1.09785(13) 0.0312(3) Uani d 1
H H163 0.9274 0.0658 1.0725 0.037 Uiso calc 1
C C164 0.9139(2) 0.19499(17) 1.19985(13) 0.0363(4) Uani d 1
H H164 0.9511 0.1358 1.2450 0.044 Uiso calc 1
C C165 0.8722(3) 0.32295(19) 1.23553(13) 0.0400(4) Uani d 1
H H165 0.8784 0.3512 1.3055 0.048 Uiso calc 1
C C166 0.8218(2) 0.40998(17) 1.16984(12) 0.0342(3) Uani d 1
H H166 0.7939 0.4976 1.1960 0.041 Uiso calc 1
S S21 0.36631(5) 1.18560(4) 0.79107(3) 0.03005(10) Uani d 1
C C22 0.1501(2) 1.18596(16) 0.73233(11) 0.0296(3) Uani d 1
H H22 0.0765 1.2461 0.7606 0.036 Uiso calc 1
N N23 0.09280(17) 1.10206(14) 0.64925(10) 0.0305(3) Uani d 1
N N24 0.22771(16) 1.02941(13) 0.62857(9) 0.0248(2) Uani d 1
C C25 0.2429(2) 0.92574(15) 0.55299(10) 0.0265(3) Uani d 1
H H25 0.1572 0.8854 0.4958 0.032 Uiso calc 1
C C26 0.41060(19) 0.89356(14) 0.57898(10) 0.0237(3) Uani d 1
N N27 0.49777(17) 0.97618(13) 0.66889(9) 0.0265(3) Uani d 1
C C27A 0.38205(19) 1.05534(15) 0.69457(10) 0.0248(3) Uani d 1
C C261 0.5077(2) 0.79204(15) 0.52924(10) 0.0248(3) Uani d 1
C C262 0.4367(2) 0.69015(16) 0.44566(11) 0.0293(3) Uani d 1
Cl Cl22 0.21459(6) 0.67224(5) 0.38873(4) 0.04887(14) Uani d 1
C C263 0.5365(2) 0.59638(17) 0.40445(12) 0.0355(3) Uani d 1
H H263 0.4838 0.5282 0.3479 0.043 Uiso calc 1
C C264 0.7127(2) 0.60240(18) 0.44583(13) 0.0373(4) Uani d 1
H H264 0.7819 0.5384 0.4179 0.045 Uiso calc 1
C C265 0.7884(2) 0.70205(18) 0.52824(13) 0.0358(3) Uani d 1
H H265 0.9098 0.7065 0.5570 0.043 Uiso calc 1
C C266 0.6875(2) 0.79502(16) 0.56860(11) 0.0302(3) Uani d 1
H H266 0.7416 0.8632 0.6249 0.036 Uiso calc 1

loop_
_atom_site_aniso_label
_atom_site_aniso_U_11
_atom_site_aniso_U_22
_atom_site_aniso_U_33
_atom_site_aniso_U_12
_atom_site_aniso_U_13
_atom_site_aniso_U_23
S11 0.0410(2) 0.02360(18) 0.02883(19) 0.01038(15) 0.00159(15) 0.00342(14)
C12 0.0367(8) 0.0318(8) 0.0274(7) 0.0064(6) -0.0010(6) 0.0076(6)
N13 0.0414(7) 0.0316(7) 0.0231(6) 0.0065(5) -0.0017(5) 0.0054(5)
N14 0.0317(6) 0.0238(6) 0.0198(5) 0.0038(5) 0.0007(5) 0.0009(4)
C15 0.0350(7) 0.0208(6) 0.0249(7) 0.0052(5) 0.0030(6) -0.0007(5)
C16 0.0237(6) 0.0202(6) 0.0250(6) 0.0029(5) 0.0028(5) 0.0010(5)
N17 0.0327(6) 0.0221(6) 0.0234(6) 0.0066(5) 0.0036(5) 0.0015(5)
C17A 0.0277(7) 0.0214(6) 0.0226(6) 0.0042(5) 0.0025(5) -0.0009(5)
C161 0.0242(6) 0.0213(6) 0.0254(7) 0.0024(5) 0.0027(5) 0.0023(5)
C162 0.0257(6) 0.0233(7) 0.0293(7) 0.0032(5) 0.0052(5) 0.0010(5)
Cl12 0.0531(2) 0.02745(19) 0.0321(2) 0.01368(16) 0.00953(17) -0.00129(15)
C163 0.0302(7) 0.0229(7) 0.0409(8) 0.0067(5) 0.0041(6) 0.0049(6)
C164 0.0419(9) 0.0303(8) 0.0387(9) 0.0086(7) 0.0025(7) 0.0127(7)
C165 0.0588(11) 0.0348(9) 0.0273(8) 0.0123(8) 0.0027(7) 0.0056(7)
C166 0.0485(9) 0.0262(7) 0.0281(7) 0.0105(6) 0.0041(7) 0.0019(6)
S21 0.0380(2) 0.02969(19) 0.02121(17) 0.01047(15) 0.00104(14) -0.00321(14)
C22 0.0337(7) 0.0287(7) 0.0281(7) 0.0105(6) 0.0064(6) 0.0026(6)
N23 0.0296(6) 0.0319(7) 0.0305(6) 0.0111(5) 0.0040(5) 0.0006(5)
N24 0.0273(6) 0.0255(6) 0.0218(5) 0.0077(5) 0.0022(5) 0.0015(5)
C25 0.0302(7) 0.0264(7) 0.0213(6) 0.0064(5) 0.0003(5) -0.0013(5)
C26 0.0300(7) 0.0221(6) 0.0187(6) 0.0054(5) 0.0021(5) 0.0029(5)
N27 0.0318(6) 0.0265(6) 0.0206(5) 0.0092(5) 0.0002(5) -0.0003(5)
C27A 0.0303(7) 0.0248(7) 0.0189(6) 0.0066(5) 0.0007(5) 0.0019(5)
C261 0.0324(7) 0.0226(6) 0.0206(6) 0.0072(5) 0.0051(5) 0.0036(5)
C262 0.0367(8) 0.0263(7) 0.0240(7) 0.0074(6) 0.0007(6) 0.0010(5)
Cl22 0.0461(2) 0.0448(2) 0.0458(2) 0.01490(19) -0.01480(19) -0.01819(19)
C263 0.0499(9) 0.0288(8) 0.0278(7) 0.0107(7) 0.0075(7) -0.0019(6)
C264 0.0483(9) 0.0355(9) 0.0340(8) 0.0186(7) 0.0159(7) 0.0042(7)
C265 0.0353(8) 0.0403(9) 0.0353(8) 0.0150(7) 0.0079(7) 0.0055(7)
C266 0.0335(7) 0.0318(8) 0.0252(7) 0.0086(6) 0.0037(6) 0.0013(6)

loop_
_atom_type_symbol
_atom_type_description
_atom_type_scat_dispersion_real
_atom_type_scat_dispersion_imag
_atom_type_scat_source
C C 0.0033 0.0016 'International Tables Vol C Tables 4.2.6.8 and 6.1.1.4'
H H 0.0000 0.0000 'International Tables Vol C Tables 4.2.6.8 and 6.1.1.4'
Cl Cl 0.1484 0.1585 'International Tables Vol C Tables 4.2.6.8 and 6.1.1.4'
N N 0.0061 0.0033 'International Tables Vol C Tables 4.2.6.8 and 6.1.1.4'
S S 0.1246 0.1234 'International Tables Vol C Tables 4.2.6.8 and 6.1.1.4'

loop_
_geom_angle_atom_site_label_1
_geom_angle_atom_site_label_2
_geom_angle_atom_site_label_3
_geom_angle
C17A S11 C12 87.72(7)
N13 C12 S11 117.55(12)
N13 C12 H12 121.2
S11 C12 H12 121.2
C12 N13 N14 107.55(12)
C17A N14 C15 108.02(12)
C17A N14 N13 118.43(12)
C15 N14 N13 133.54(12)
N14 C15 C16 104.46(12)
N14 C15 H15 127.8
C16 C15 H15 127.8
C15 C16 N17 110.91(12)
C15 C16 C161 131.26(13)
N17 C16 C161 117.82(12)
C17A N17 C16 103.95(12)
N17 C17A N14 112.65(13)
N17 C17A S11 138.59(11)
N14 C17A S11 108.76(10)
C162 C161 C166 115.90(13)
C162 C161 C16 126.07(13)
C166 C161 C16 118.03(13)
C163 C162 C161 122.07(14)
C163 C162 Cl12 115.91(11)
C161 C162 Cl12 122.00(11)
C164 C163 C162 120.23(15)
C164 C163 H163 119.9
C162 C163 H163 119.9
C163 C164 C165 119.19(15)
C163 C164 H164 120.4
C165 C164 H164 120.4
C166 C165 C164 120.26(16)
C166 C165 H165 119.9
C164 C165 H165 119.9
C165 C166 C161 122.32(15)
C165 C166 H166 118.8
C161 C166 H166 118.8
C27A S21 C22 87.38(7)
N23 C22 S21 118.02(12)
N23 C22 H22 121.0
S21 C22 H22 121.0
C22 N23 N24 107.25(12)
C27A N24 N23 118.36(12)
C27A N24 C25 107.97(12)
N23 N24 C25 133.63(12)
N24 C25 C26 104.32(12)
N24 C25 H25 127.8
C26 C25 H25 127.8
C25 C26 N27 111.03(12)
C25 C26 C261 131.46(13)
N27 C26 C261 117.51(12)
C27A N27 C26 103.84(12)
N27 C27A N24 112.83(12)
N27 C27A S21 138.21(11)
N24 C27A S21 108.96(10)
C266 C261 C262 116.06(13)
C266 C261 C26 117.91(13)
C262 C261 C26 126.03(13)
C263 C262 C261 122.42(14)
C263 C262 Cl22 116.03(12)
C261 C262 Cl22 121.54(12)
C264 C263 C262 119.66(15)
C264 C263 H263 120.2
C262 C263 H263 120.2
C263 C264 C265 119.79(15)
C263 C264 H264 120.1
C265 C264 H264 120.1
C266 C265 C264 119.97(16)
C266 C265 H265 120.0
C264 C265 H265 120.0
C265 C266 C261 122.09(14)
C265 C266 H266 119.0
C261 C266 H266 119.0

loop_
_geom_bond_atom_site_label_1
_geom_bond_atom_site_label_2
_geom_bond_distance
S11 C17A 1.7287(15)
S11 C12 1.7441(16)
C12 N13 1.288(2)
C12 H12 0.9500
N13 N14 1.3703(17)
N14 C17A 1.3594(18)
N14 C15 1.3693(19)
C15 C16 1.379(2)
C15 H15 0.9500
C16 N17 1.3997(18)
C16 C161 1.4727(19)
N17 C17A 1.3093(19)
C161 C162 1.399(2)
C161 C166 1.402(2)
C162 C163 1.388(2)
C162 Cl12 1.7441(15)
C163 C164 1.380(2)
C163 H163 0.9500
C164 C165 1.381(2)
C164 H164 0.9500
C165 C166 1.381(2)
C165 H165 0.9500
C166 H166 0.9500
S21 C27A 1.7333(14)
S21 C22 1.7405(16)
C22 N23 1.290(2)
C22 H22 0.9500
N23 N24 1.3717(17)
N24 C27A 1.3575(18)
N24 C25 1.3742(18)
C25 C26 1.378(2)
C25 H25 0.9500
C26 N27 1.4018(17)
C26 C261 1.470(2)
N27 C27A 1.3087(19)
C261 C266 1.400(2)
C261 C262 1.4003(19)
C262 C263 1.384(2)
C262 Cl22 1.7427(16)
C263 C264 1.378(3)
C263 H263 0.9500
C264 C265 1.385(2)
C264 H264 0.9500
C265 C266 1.381(2)
C265 H265 0.9500
C266 H266 0.9500

loop_
_geom_hbond_atom_site_label_D
_geom_hbond_atom_site_label_H
_geom_hbond_atom_site_label_A
_geom_hbond_site_symmetry_A
_geom_hbond_distance_DH
_geom_hbond_distance_HA
_geom_hbond_distance_DA
_geom_hbond_angle_DHA
_geom_hbond_publ_flag
C12 H12 N27 . 0.95 2.33 3.280(2) 178 no
C25 H25 N23 2_576 0.95 2.61 3.480(2) 153 no
C263 H263 N13 2_666 0.95 2.51 3.456(2) 179 no

loop_
_geom_torsion_atom_site_label_1
_geom_torsion_atom_site_label_2
_geom_torsion_atom_site_label_3
_geom_torsion_atom_site_label_4
_geom_torsion
C17A S11 C12 N13 -0.16(14)
S11 C12 N13 N14 0.07(18)
C12 N13 N14 C17A 0.10(19)
C12 N13 N14 C15 -178.82(16)
C17A N14 C15 C16 0.34(16)
N13 N14 C15 C16 179.34(15)
N14 C15 C16 N17 -0.45(16)
N14 C15 C16 C161 -179.95(14)
C15 C16 N17 C17A 0.39(16)
C161 C16 N17 C17A 179.96(12)
C16 N17 C17A N14 -0.17(16)
C16 N17 C17A S11 -178.84(14)
C15 N14 C17A N17 -0.11(17)
N13 N14 C17A N17 -179.28(13)
C15 N14 C17A S11 178.96(10)
N13 N14 C17A S11 -0.22(16)
C12 S11 C17A N17 178.89(18)
C12 S11 C17A N14 0.19(11)
C15 C16 C161 C162 0.3(2)
N17 C16 C161 C162 -179.15(13)
C15 C16 C161 C166 -179.44(16)
N17 C16 C161 C166 1.10(19)
C166 C161 C162 C163 -2.0(2)
C16 C161 C162 C163 178.20(14)
C166 C161 C162 Cl12 175.99(12)
C16 C161 C162 Cl12 -3.8(2)
C161 C162 C163 C164 0.9(2)
Cl12 C162 C163 C164 -177.25(12)
C162 C163 C164 C165 0.9(3)
C163 C164 C165 C166 -1.3(3)
C164 C165 C166 C161 0.1(3)
C162 C161 C166 C165 1.5(2)
C16 C161 C166 C165 -178.67(16)
C27A S21 C22 N23 -1.15(13)
S21 C22 N23 N24 0.34(17)
C22 N23 N24 C27A 1.02(18)
C22 N23 N24 C25 178.35(15)
C27A N24 C25 C26 0.35(16)
N23 N24 C25 C26 -177.18(14)
N24 C25 C26 N27 -0.17(16)
N24 C25 C26 C261 -179.68(14)
C25 C26 N27 C27A -0.09(16)
C261 C26 N27 C27A 179.50(12)
C26 N27 C27A N24 0.32(17)
C26 N27 C27A S21 179.45(14)
N23 N24 C27A N27 177.53(12)
C25 N24 C27A N27 -0.44(17)
N23 N24 C27A S21 -1.86(16)
C25 N24 C27A S21 -179.83(10)
C22 S21 C27A N27 -177.60(18)
C22 S21 C27A N24 1.55(11)
C25 C26 C261 C266 172.61(15)
N27 C26 C261 C266 -6.9(2)
C25 C26 C261 C262 -8.0(3)
N27 C26 C261 C262 172.46(14)
C266 C261 C262 C263 0.7(2)
C26 C261 C262 C263 -178.66(15)
C266 C261 C262 Cl22 179.48(11)
C26 C261 C262 Cl22 0.1(2)
C261 C262 C263 C264 -0.4(3)
Cl22 C262 C263 C264 -179.21(13)
C262 C263 C264 C265 0.0(3)
C263 C264 C265 C266 0.0(3)
C264 C265 C266 C261 0.4(3)
C262 C261 C266 C265 -0.7(2)
C26 C261 C266 C265 178.69(14)
